data_1545840
loop_
_publ_author_name
'Dubey, Ritesh'
'Mir, Niyaz A.'
'Desiraju, Gautam R.'

_publ_section_title
;
 Quaternary cocrystals: combinatorial synthetic strategies based on
 long-range synthon Aufbau modules (LSAM)
;
_journal_issue 2
_journal_name_full IUCrJ
_journal_page_first 102
_journal_page_last 107
_journal_paper_doi 10.1107/S2052252515023957
_journal_volume 3
_journal_year 2016
_chemical_formula_sum 'C120 H160 N16 O17'
_chemical_formula_weight 2098.63
_chemical_name_systematic
;
 ?
;
_space_group_crystal_system monoclinic
_space_group_IT_number 15
_space_group_name_Hall '-C 2yc'
_space_group_name_H-M_alt 'C 1 2/c 1'
_symmetry_space_group_name_Hall '-C 2yc'
_symmetry_space_group_name_H-M 'C 1 2/c 1'
_atom_sites_solution_hydrogens geom
_audit_creation_method SHELXL-2013
_cell_angle_alpha 90
_cell_angle_beta 93.873(7)
_cell_angle_gamma 90
_cell_formula_units_Z 1
_cell_length_a 15.533(7)
_cell_length_b 8.564(4)
_cell_length_c 21.800(10)
_cell_measurement_temperature 150(2)
_cell_volume 2893(2)
_computing_structure_refinement 'SHELXL-2013 (Sheldrick, 2013)'
_diffrn_ambient_temperature 150(2)
_diffrn_measured_fraction_theta_full 0.998
_diffrn_measured_fraction_theta_max 0.999
_diffrn_measurement_device_type 'Rigaku Mercury375R (2x2 bin mode)'
_diffrn_measurement_method 'profile data from \w-scans'
_diffrn_radiation_type MoK\a
_diffrn_radiation_wavelength 0.71073
_diffrn_reflns_av_R_equivalents 0.0349
_diffrn_reflns_av_unetI/netI 0.0271
_diffrn_reflns_Laue_measured_fraction_full 0.998
_diffrn_reflns_Laue_measured_fraction_max 0.999
_diffrn_reflns_limit_h_max 20
_diffrn_reflns_limit_h_min -20
_diffrn_reflns_limit_k_max 11
_diffrn_reflns_limit_k_min -11
_diffrn_reflns_limit_l_max 28
_diffrn_reflns_limit_l_min -28
_diffrn_reflns_number 14570
_diffrn_reflns_point_group_measured_fraction_full 0.998
_diffrn_reflns_point_group_measured_fraction_max 0.999
_diffrn_reflns_theta_full 25.242
_diffrn_reflns_theta_max 27.485
_diffrn_reflns_theta_min 3.123
_diffrn_source 'Sealed Tube'
_exptl_absorpt_coefficient_mu 0.081
_exptl_absorpt_correction_T_max 1.000
_exptl_absorpt_correction_T_min 0.797
_exptl_absorpt_correction_type multi-scan
_exptl_absorpt_process_details 'Jacobson, R. (1998) Private communication'
_exptl_crystal_colour 'Light Brown'
_exptl_crystal_density_diffrn 1.204
_exptl_crystal_description Plate
_exptl_crystal_F_000 1128
_exptl_crystal_size_max 0.500
_exptl_crystal_size_mid 0.350
_exptl_crystal_size_min 0.250
_refine_diff_density_max 0.237
_refine_diff_density_min -0.235
_refine_diff_density_rms 0.050
_refine_ls_extinction_method none
_refine_ls_goodness_of_fit_ref 1.045
_refine_ls_hydrogen_treatment constr
_refine_ls_matrix_type full
_refine_ls_number_parameters 184
_refine_ls_number_reflns 3316
_refine_ls_number_restraints 0
_refine_ls_restrained_S_all 1.045
_refine_ls_R_factor_all 0.0619
_refine_ls_R_factor_gt 0.0513
_refine_ls_shift/su_max 0.000
_refine_ls_shift/su_mean 0.000
_refine_ls_structure_factor_coef Fsqd
_refine_ls_weighting_details
;
 w=1/[\s^2^(Fo^2^)+(0.0739P)^2^+1.9250P]
 where P=(Fo^2^+2Fc^2^)/3
;
_refine_ls_weighting_scheme calc
_refine_ls_wR_factor_gt 0.1377
_refine_ls_wR_factor_ref 0.1454
_reflns_Friedel_coverage 0.000
_reflns_number_gt 2733
_reflns_number_total 3316
_reflns_threshold_expression 'I > 2\s(I)'
_cod_data_source_file hi5641.cif
_cod_data_source_block BS_ORC_TMP_Hydrate
_cod_depositor_comments
;
The following automatic conversions were performed:

'_exptl_absorpt_correction_type' value 'Multi-scan' changed to
'multi-scan' according to
/home/data/users/saulius/crontab/automatic-downloads/rss-feeds/IUCr/lib/dictionaries/cif_core.dic
dictionary named 'cif_core.dic' version 2.4.2 from 2011-04-26.

Automatic conversion script
Id: cif_fix_values 4973 2017-02-22 13:04:09Z antanas 
;
_cod_database_code 1545840
_shelx_space_group_comment
;
The symmetry employed for this shelxl refinement is uniquely defined
by the following loop, which should always be used as a source of
symmetry information in preference to the above space-group names.
They are only intended as comments.
;
_shelx_estimated_absorpt_t_min 0.961
_shelx_estimated_absorpt_t_max 0.980
_shelxl_version_number 2013-2

loop_
_space_group_symop_operation_xyz
'x, y, z'
'-x, y, -z+1/2'
'x+1/2, y+1/2, z'
'-x+1/2, y+1/2, -z+1/2'
'-x, -y, -z'
'x, -y, z-1/2'
'-x+1/2, -y+1/2, -z'
'x+1/2, -y+1/2, z-1/2'

loop_
_atom_site_label
_atom_site_type_symbol
_atom_site_fract_x
_atom_site_fract_y
_atom_site_fract_z
_atom_site_U_iso_or_equiv
_atom_site_adp_type
_atom_site_occupancy
_atom_site_site_symmetry_order
_atom_site_calc_flag
_atom_site_refinement_flags_posn
_atom_site_refinement_flags_adp
_atom_site_refinement_flags_occupancy
O6 O 0.0000 -0.0054(18) 0.7500 0.144(6) Uani 0.25 2 d S T P
C1 C 0.20192(10) -0.2097(2) 0.70590(6) 0.0357(4) Uani 1 1 d . . .
C2 C 0.18902(10) -0.08328(19) 0.66720(7) 0.0335(4) Uani 1 1 d . . .
H2 H 0.1380 -0.0225 0.6682 0.040 Uiso 1 1 calc R U .
C3 C 0.25132(9) -0.04525(18) 0.62671(6) 0.0303(3) Uani 1 1 d . . .
C4 C 0.32485(9) -0.13499(18) 0.62405(7) 0.0300(3) Uani 1 1 d . . .
H4 H 0.3670 -0.1088 0.5961 0.036 Uiso 1 1 calc R U .
C5 C 0.33682(10) -0.26305(18) 0.66219(7) 0.0326(3) Uani 1 1 d . . .
C6 C 0.27568(11) -0.3004(2) 0.70343(7) 0.0364(4) Uani 1 1 d . . .
H6 H 0.2843 -0.3879 0.7299 0.044 Uiso 1 1 calc R U .
C7 C 0.13602(14) -0.2473(3) 0.75162(8) 0.0527(5) Uani 1 1 d . . .
H7A H 0.1333 -0.1614 0.7811 0.079 Uiso 1 1 calc R U .
H7B H 0.1527 -0.3437 0.7736 0.079 Uiso 1 1 calc R U .
H7C H 0.0793 -0.2614 0.7298 0.079 Uiso 1 1 calc R U .
C8 C 0.08807(9) 0.33628(17) 0.58985(7) 0.0286(3) Uani 1 1 d . . .
C9 C 0.14432(9) 0.38774(18) 0.54694(7) 0.0305(3) Uani 1 1 d . . .
C10 C 0.05315(9) 0.28951(17) 0.46845(7) 0.0289(3) Uani 1 1 d . . .
C11 C -0.00261(9) 0.23759(17) 0.51126(7) 0.0289(3) Uani 1 1 d . . .
C12 C 0.10687(12) 0.3602(2) 0.65741(7) 0.0434(4) Uani 1 1 d . . .
H12A H 0.0571 0.3267 0.6794 0.065 Uiso 1 1 calc R U .
H12B H 0.1183 0.4710 0.6656 0.065 Uiso 1 1 calc R U .
H12C H 0.1575 0.2984 0.6715 0.065 Uiso 1 1 calc R U .
C13 C 0.22686(12) 0.4697(3) 0.56597(9) 0.0498(5) Uani 1 1 d . . .
H13A H 0.2582 0.4928 0.5295 0.075 Uiso 1 1 calc R U .
H13B H 0.2624 0.4027 0.5940 0.075 Uiso 1 1 calc R U .
H13C H 0.2141 0.5674 0.5869 0.075 Uiso 1 1 calc R U .
C14 C 0.03565(12) 0.2639(2) 0.40092(8) 0.0426(4) Uani 1 1 d . . .
H14A H 0.0747 0.3290 0.3784 0.064 Uiso 1 1 calc R U .
H14B H -0.0243 0.2921 0.3889 0.064 Uiso 1 1 calc R U .
H14C H 0.0451 0.1537 0.3912 0.064 Uiso 1 1 calc R U .
C15 C -0.08499(11) 0.1534(2) 0.49286(8) 0.0439(4) Uani 1 1 d . . .
H15A H -0.1079 0.1060 0.5293 0.066 Uiso 1 1 calc R U .
H15B H -0.0737 0.0717 0.4630 0.066 Uiso 1 1 calc R U .
H15C H -0.1272 0.2276 0.4743 0.066 Uiso 1 1 calc R U .
N1 N 0.01605(8) 0.26083(14) 0.57142(6) 0.0296(3) Uani 1 1 d . . .
N2 N 0.12649(8) 0.36261(15) 0.48714(6) 0.0307(3) Uani 1 1 d . . .
O1 O 0.23737(7) 0.08193(14) 0.59026(6) 0.0424(3) Uani 1 1 d . . .
H1 H 0.2800 0.0958 0.5692 0.064 Uiso 1 1 calc R U .
O2 O 0.40716(8) -0.35715(15) 0.65971(6) 0.0473(3) Uani 1 1 d . . .
H2A H 0.4406 -0.3198 0.6348 0.071 Uiso 1 1 calc R U .

loop_
_atom_site_aniso_label
_atom_site_aniso_U_11
_atom_site_aniso_U_22
_atom_site_aniso_U_33
_atom_site_aniso_U_23
_atom_site_aniso_U_13
_atom_site_aniso_U_12
O6 0.158(14) 0.089(10) 0.184(17) 0.000 0.002(12) 0.000
C1 0.0413(8) 0.0452(9) 0.0218(7) -0.0070(6) 0.0102(6) -0.0152(7)
C2 0.0309(8) 0.0415(9) 0.0290(7) -0.0061(6) 0.0091(6) -0.0057(6)
C3 0.0299(7) 0.0335(8) 0.0279(7) -0.0012(6) 0.0053(5) -0.0049(6)
C4 0.0282(7) 0.0328(8) 0.0299(7) 0.0003(6) 0.0091(5) -0.0069(6)
C5 0.0329(8) 0.0348(8) 0.0300(7) -0.0002(6) 0.0014(6) -0.0060(6)
C6 0.0460(9) 0.0389(9) 0.0243(7) 0.0037(6) 0.0021(6) -0.0103(7)
C7 0.0630(12) 0.0623(12) 0.0363(9) -0.0023(8) 0.0287(8) -0.0172(9)
C8 0.0274(7) 0.0278(7) 0.0306(7) 0.0018(6) 0.0017(5) 0.0015(5)
C9 0.0289(7) 0.0293(7) 0.0332(7) 0.0031(6) 0.0015(6) -0.0038(6)
C10 0.0293(7) 0.0271(7) 0.0306(7) 0.0013(6) 0.0040(5) -0.0001(6)
C11 0.0248(7) 0.0292(7) 0.0328(8) -0.0014(6) 0.0033(5) -0.0008(5)
C12 0.0483(10) 0.0511(10) 0.0305(8) -0.0009(7) 0.0000(7) -0.0057(8)
C13 0.0418(10) 0.0603(12) 0.0469(10) 0.0005(9) -0.0003(7) -0.0242(9)
C14 0.0482(10) 0.0494(10) 0.0303(8) -0.0014(7) 0.0034(7) -0.0081(8)
C15 0.0314(8) 0.0542(11) 0.0461(9) -0.0044(8) 0.0029(7) -0.0128(7)
N1 0.0255(6) 0.0323(7) 0.0315(6) 0.0009(5) 0.0063(5) 0.0005(5)
N2 0.0304(6) 0.0306(6) 0.0315(6) 0.0040(5) 0.0057(5) -0.0048(5)
O1 0.0376(6) 0.0438(7) 0.0479(7) 0.0145(5) 0.0174(5) 0.0063(5)
O2 0.0421(7) 0.0462(7) 0.0550(8) 0.0170(6) 0.0127(5) 0.0049(5)

loop_
_atom_type_symbol
_atom_type_description
_atom_type_scat_dispersion_real
_atom_type_scat_dispersion_imag
_atom_type_scat_source
C C 0.0033 0.0016 'International Tables Vol C Tables 4.2.6.8 and 6.1.1.4'
H H 0.0000 0.0000 'International Tables Vol C Tables 4.2.6.8 and 6.1.1.4'
N N 0.0061 0.0033 'International Tables Vol C Tables 4.2.6.8 and 6.1.1.4'
O O 0.0106 0.0060 'International Tables Vol C Tables 4.2.6.8 and 6.1.1.4'

loop_
_geom_angle_atom_site_label_1
_geom_angle_atom_site_label_2
_geom_angle_atom_site_label_3
_geom_angle
C2 C1 C6 120.11(14)
C2 C1 C7 119.62(16)
C6 C1 C7 120.27(16)
C1 C2 C3 119.56(15)
C1 C2 H2 120.2
C3 C2 H2 120.2
O1 C3 C4 121.46(13)
O1 C3 C2 117.96(14)
C4 C3 C2 120.59(14)
C3 C4 C5 119.64(13)
C3 C4 H4 120.2
C5 C4 H4 120.2
O2 C5 C4 121.46(14)
O2 C5 C6 118.37(14)
C4 C5 C6 120.16(15)
C1 C6 C5 119.92(15)
C1 C6 H6 120.0
C5 C6 H6 120.0
C1 C7 H7A 109.5
C1 C7 H7B 109.5
H7A C7 H7B 109.5
C1 C7 H7C 109.5
H7A C7 H7C 109.5
H7B C7 H7C 109.5
N1 C8 C9 120.22(13)
N1 C8 C12 117.90(13)
C9 C8 C12 121.86(14)
N2 C9 C8 120.49(13)
N2 C9 C13 117.71(13)
C8 C9 C13 121.78(14)
N2 C10 C11 120.10(14)
N2 C10 C14 117.56(13)
C11 C10 C14 122.32(14)
N1 C11 C10 120.48(13)
N1 C11 C15 117.25(13)
C10 C11 C15 122.27(14)
C8 C12 H12A 109.5
C8 C12 H12B 109.5
H12A C12 H12B 109.5
C8 C12 H12C 109.5
H12A C12 H12C 109.5
H12B C12 H12C 109.5
C9 C13 H13A 109.5
C9 C13 H13B 109.5
H13A C13 H13B 109.5
C9 C13 H13C 109.5
H13A C13 H13C 109.5
H13B C13 H13C 109.5
C10 C14 H14A 109.5
C10 C14 H14B 109.5
H14A C14 H14B 109.5
C10 C14 H14C 109.5
H14A C14 H14C 109.5
H14B C14 H14C 109.5
C11 C15 H15A 109.5
C11 C15 H15B 109.5
H15A C15 H15B 109.5
C11 C15 H15C 109.5
H15A C15 H15C 109.5
H15B C15 H15C 109.5
C8 N1 C11 119.34(12)
C9 N2 C10 119.33(12)
C3 O1 H1 109.5
C5 O2 H2A 109.5

loop_
_geom_bond_atom_site_label_1
_geom_bond_atom_site_label_2
_geom_bond_distance
C1 C2 1.379(2)
C1 C6 1.388(2)
C1 C7 1.511(2)
C2 C3 1.392(2)
C2 H2 0.9500
C3 O1 1.357(2)
C3 C4 1.381(2)
C4 C5 1.381(2)
C4 H4 0.9500
C5 O2 1.362(2)
C5 C6 1.388(2)
C6 H6 0.9500
C7 H7A 0.9800
C7 H7B 0.9800
C7 H7C 0.9800
C8 N1 1.3303(19)
C8 C9 1.394(2)
C8 C12 1.496(2)
C9 N2 1.332(2)
C9 C13 1.496(2)
C10 N2 1.3390(19)
C10 C11 1.389(2)
C10 C14 1.495(2)
C11 N1 1.339(2)
C11 C15 1.499(2)
C12 H12A 0.9800
C12 H12B 0.9800
C12 H12C 0.9800
C13 H13A 0.9800
C13 H13B 0.9800
C13 H13C 0.9800
C14 H14A 0.9800
C14 H14B 0.9800
C14 H14C 0.9800
C15 H15A 0.9800
C15 H15B 0.9800
C15 H15C 0.9800
O1 H1 0.8400
O2 H2A 0.8400
